data_4074733
loop_
_publ_author_name
'Miller, Stephen A.'
'Bercaw, John E.'

_publ_section_title
;
 Mechanism of Isotactic Polypropylene Formation withC1-Symmetric
 Metallocene Catalysts
;
_journal_issue 15
_journal_name_full Organometallics
_journal_page_first 3576
_journal_paper_doi 10.1021/om050841k
_journal_volume 25
_journal_year 2006
_chemical_formula_moiety 'C26 H28 Cl2 Zr, 0.204(C6 H6)'
_chemical_formula_sum 'C27.22 H29.22 Cl2 Zr'
_chemical_formula_weight 518.57
_chemical_name_systematic
; 
 ? 
;
_space_group_IT_number 2
_symmetry_cell_setting triclinic
_symmetry_space_group_name_Hall '-P 1'
_symmetry_space_group_name_H-M 'P -1'
_atom_sites_solution_hydrogens geom
_atom_sites_solution_primary direct
_atom_sites_solution_secondary difmap
_audit_creation_method SHELXL-97
_cell_angle_alpha 61.037(14)
_cell_angle_beta 81.471(14)
_cell_angle_gamma 78.713(15)
_cell_formula_units_Z 4
_cell_length_a 9.286(3)
_cell_length_b 17.711(6)
_cell_length_c 17.903(6)
_cell_measurement_reflns_used 272
_cell_measurement_temperature 98
_cell_measurement_theta_max 14.3
_cell_measurement_theta_min 2.3
_cell_volume 2521.4(15)
_computing_cell_refinement 'Bruker SAINT v6.02'
_computing_data_collection 'Bruker SMART v5.054'
_computing_data_reduction 'Bruker SAINT v6.02'
_computing_molecular_graphics 'ORTEP-3 for Windows (Farrugia, 1997)'
_computing_publication_material 'Bruker SHELXTL v5.1'
_computing_structure_refinement 'SHELXL-97 (Sheldrick, 1997)'
_computing_structure_solution 'SHELXS-97 (Sheldrick, 1990)'
_diffrn_ambient_temperature 98
_diffrn_measured_fraction_theta_full 0.889
_diffrn_measured_fraction_theta_max 0.889
_diffrn_measurement_device_type 'Bruker SMART 1000 ccd'
_diffrn_measurement_method '\W scans at 6 fixed \f values'
_diffrn_radiation_monochromator Graphite
_diffrn_radiation_source 'Normal-focus sealed tube'
_diffrn_radiation_type MoK\a
_diffrn_radiation_wavelength 0.71073
_diffrn_reflns_av_R_equivalents 0.8639
_diffrn_reflns_av_sigmaI/netI 8.3157
_diffrn_reflns_limit_h_max 12
_diffrn_reflns_limit_h_min -12
_diffrn_reflns_limit_k_max 23
_diffrn_reflns_limit_k_min -23
_diffrn_reflns_limit_l_max 24
_diffrn_reflns_limit_l_min -24
_diffrn_reflns_number 37091
_diffrn_reflns_theta_full 28.74
_diffrn_reflns_theta_max 28.74
_diffrn_reflns_theta_min 2.24
_diffrn_standards_decay_% 'Within counting statistics'
_exptl_absorpt_coefficient_mu 0.660
_exptl_absorpt_correction_type none
_exptl_crystal_colour 'Dichroic red - pale red'
_exptl_crystal_density_diffrn 1.366
_exptl_crystal_density_method 'Not measured'
_exptl_crystal_description Plate
_exptl_crystal_F_000 1066
_exptl_crystal_size_max 0.11
_exptl_crystal_size_mid 0.04
_exptl_crystal_size_min 0.01
_refine_diff_density_max 0.829
_refine_diff_density_min -0.644
_refine_diff_density_rms 0.139
_refine_ls_extinction_method none
_refine_ls_goodness_of_fit_ref 0.744
_refine_ls_hydrogen_treatment noref
_refine_ls_matrix_type full
_refine_ls_number_parameters 284
_refine_ls_number_reflns 11631
_refine_ls_number_restraints 0
_refine_ls_restrained_S_all 0.744
_refine_ls_R_factor_all 0.6696
_refine_ls_R_factor_gt 0.1142
_refine_ls_shift/su_max 0.021
_refine_ls_shift/su_mean 0.000
_refine_ls_structure_factor_coef Fsqd
_refine_ls_weighting_details w=1/\s^2^(Fo^2^)
_refine_ls_weighting_scheme calc
_refine_ls_wR_factor_gt 0.1959
_refine_ls_wR_factor_ref 0.3262
_reflns_number_gt 1133
_reflns_number_total 11631
_reflns_threshold_expression >2sigma(I)
_cod_data_source_file om050841ksi20050929_071833.cif
_cod_data_source_block sam158
_cod_depositor_comments
;
The following automatic conversions were performed:

'_symmetry_cell_setting' value 'Triclinic' changed to 'triclinic'
according to /home/saulius/struct/CIF-dictionaries/cif_core.dic
dictionary named 'cif_core.dic' version 2.4.1 from
2010-06-29.

'_exptl_absorpt_correction_type' value 'None' changed to
'none' according to
/home/saulius/struct/CIF-dictionaries/cif_core.dic dictionary named
'cif_core.dic' version 2.4.1 from 2010-06-29.

Automatic conversion script
Id: cif_fix_values 1715 2011-07-08 13:25:40Z adriana 
;
_cod_original_cell_volume 2521.2(13)
_cod_database_code 4074733

loop_
_symmetry_equiv_pos_as_xyz
'x, y, z'
'-x, -y, -z'

loop_
_atom_site_label
_atom_site_type_symbol
_atom_site_fract_x
_atom_site_fract_y
_atom_site_fract_z
_atom_site_U_iso_or_equiv
_atom_site_adp_type
_atom_site_occupancy
_atom_site_symmetry_multiplicity
_atom_site_calc_flag
_atom_site_refinement_flags
Zr1A Zr 0.3315(2) 0.80060(17) 0.07512(17) 0.0475(10) Uani 1 1 d .
Cl1A Cl 0.5052(6) 0.8106(4) 0.1568(4) 0.064(2) Uani 1 1 d .
Cl2A Cl 0.4900(6) 0.8261(4) -0.0520(4) 0.060(2) Uani 1 1 d .
C1A C 0.153(3) 0.7004(17) 0.1399(18) 0.073(9) Uiso 1 1 d .
C2A C 0.252(3) 0.6708(16) 0.2075(17) 0.079(9) Uiso 1 1 d .
H2A H 0.2332 0.6742 0.2583 0.094 Uiso 1 1 calc R
C3A C 0.386(3) 0.6344(17) 0.1764(19) 0.074(10) Uiso 1 1 d .
C4A C 0.376(2) 0.6401(13) 0.1053(15) 0.028(7) Uiso 1 1 d .
C5A C 0.227(3) 0.6860(16) 0.0715(17) 0.073(9) Uiso 1 1 d .
H5A H 0.1923 0.7010 0.0192 0.088 Uiso 1 1 calc R
C6A C 0.070(2) 0.8569(15) 0.0758(15) 0.047(8) Uiso 1 1 d .
C7A C 0.135(2) 0.8949(14) 0.1165(15) 0.032(7) Uiso 1 1 d .
C8A C 0.216(2) 0.9607(13) 0.0513(14) 0.019(6) Uiso 1 1 d .
C9A C 0.215(2) 0.9606(13) -0.0240(15) 0.023(6) Uiso 1 1 d .
C10A C 0.123(2) 0.9058(13) -0.0169(14) 0.029(7) Uiso 1 1 d .
C11A C 0.009(2) 0.7695(15) 0.1209(14) 0.041(7) Uiso 1 1 d .
C12A C -0.088(2) 0.7578(14) 0.0675(14) 0.060(8) Uiso 1 1 d .
H12A H -0.1757 0.7997 0.0567 0.072 Uiso 1 1 calc R
H12B H -0.1141 0.7000 0.0978 0.072 Uiso 1 1 calc R
H12C H -0.0359 0.7663 0.0141 0.072 Uiso 1 1 calc R
C13A C -0.074(2) 0.7513(14) 0.2063(13) 0.056(8) Uiso 1 1 d .
H13A H -0.1621 0.7926 0.1971 0.067 Uiso 1 1 calc R
H13B H -0.0129 0.7566 0.2420 0.067 Uiso 1 1 calc R
H13C H -0.0989 0.6933 0.2338 0.067 Uiso 1 1 calc R
C14A C 0.495(3) 0.5880(18) 0.2507(18) 0.121(12) Uiso 1 1 d .
H14A H 0.4822 0.5278 0.2844 0.145 Uiso 1 1 calc R
H14B H 0.4756 0.6160 0.2862 0.145 Uiso 1 1 calc R
H14C H 0.5948 0.5919 0.2265 0.145 Uiso 1 1 calc R
C15A C 0.487(3) 0.5930(15) 0.0693(15) 0.046(8) Uiso 1 1 d .
C16A C 0.483(3) 0.4982(19) 0.1264(18) 0.128(13) Uiso 1 1 d .
H16A H 0.5156 0.4822 0.1814 0.153 Uiso 1 1 calc R
H16B H 0.5475 0.4655 0.1017 0.153 Uiso 1 1 calc R
H16C H 0.3848 0.4857 0.1330 0.153 Uiso 1 1 calc R
C17A C 0.650(4) 0.610(2) 0.070(2) 0.199(18) Uiso 1 1 d .
H17A H 0.6724 0.5903 0.1282 0.239 Uiso 1 1 calc R
H17B H 0.6565 0.6711 0.0372 0.239 Uiso 1 1 calc R
H17C H 0.7199 0.5784 0.0463 0.239 Uiso 1 1 calc R
C18A C 0.447(4) 0.614(2) -0.0167(19) 0.151(14) Uiso 1 1 d .
H18A H 0.3450 0.6097 -0.0146 0.182 Uiso 1 1 calc R
H18B H 0.5061 0.5735 -0.0341 0.182 Uiso 1 1 calc R
H18C H 0.4649 0.6721 -0.0570 0.182 Uiso 1 1 calc R
C19A C 0.133(2) 0.8809(15) 0.2044(16) 0.050(8) Uiso 1 1 d .
H19A H 0.0854 0.8368 0.2485 0.060 Uiso 1 1 calc R
C20A C 0.197(2) 0.9288(15) 0.2214(15) 0.048(8) Uiso 1 1 d .
H20A H 0.1887 0.9211 0.2769 0.058 Uiso 1 1 calc R
C21A C 0.281(2) 0.9939(15) 0.1559(15) 0.049(8) Uiso 1 1 d .
H21A H 0.3284 1.0269 0.1694 0.059 Uiso 1 1 calc R
C22A C 0.289(2) 1.0061(13) 0.0773(14) 0.027(6) Uiso 1 1 d .
H22A H 0.3456 1.0471 0.0362 0.032 Uiso 1 1 calc R
C23A C 0.274(2) 1.0136(14) -0.1060(14) 0.038(7) Uiso 1 1 d .
H23A H 0.3333 1.0533 -0.1125 0.045 Uiso 1 1 calc R
C24A C 0.248(2) 1.0090(13) -0.1761(13) 0.029(7) Uiso 1 1 d .
H24A H 0.2896 1.0453 -0.2294 0.034 Uiso 1 1 calc R
C25A C 0.157(2) 0.9485(14) -0.1687(15) 0.051(8) Uiso 1 1 d .
H25A H 0.1364 0.9455 -0.2165 0.061 Uiso 1 1 calc R
C26A C 0.102(2) 0.8956(14) -0.0885(14) 0.038(7) Uiso 1 1 d .
H26A H 0.0491 0.8523 -0.0806 0.045 Uiso 1 1 calc R
Zr1B Zr 0.8090(2) 0.81312(17) 0.65422(16) 0.0459(10) Uani 1 1 d .
Cl1B Cl 0.9305(6) 0.8917(4) 0.7004(4) 0.054(2) Uani 1 1 d .
Cl2B Cl 1.0224(6) 0.7634(4) 0.5869(4) 0.058(2) Uani 1 1 d .
C1B C 0.614(3) 0.7310(16) 0.7343(14) 0.047(8) Uiso 1 1 d .
C2B C 0.652(3) 0.7680(16) 0.7860(15) 0.068(9) Uiso 1 1 d .
H2B H 0.6024 0.8130 0.7967 0.081 Uiso 1 1 calc R
C3B C 0.807(3) 0.706(2) 0.8180(19) 0.095(11) Uiso 1 1 d .
C4B C 0.835(2) 0.6525(15) 0.7836(14) 0.036(7) Uiso 1 1 d .
C5B C 0.718(3) 0.6669(16) 0.7231(15) 0.067(9) Uiso 1 1 d .
H5B H 0.7172 0.6409 0.6889 0.081 Uiso 1 1 calc R
C6B C 0.562(2) 0.8582(13) 0.6061(13) 0.025(6) Uiso 1 1 d .
C7B C 0.597(2) 0.9376(14) 0.6010(14) 0.030(7) Uiso 1 1 d .
C8B C 0.711(2) 0.9713(13) 0.5358(13) 0.018(6) Uiso 1 1 d .
C9B C 0.751(2) 0.9185(13) 0.4984(13) 0.018(6) Uiso 1 1 d .
C10B C 0.659(2) 0.8552(14) 0.5300(13) 0.031(7) Uiso 1 1 d .
C11B C 0.480(2) 0.7886(14) 0.6745(14) 0.036(7) Uiso 1 1 d .
C12B C 0.422(2) 0.7313(13) 0.6488(13) 0.038(7) Uiso 1 1 d .
H12D H 0.3775 0.6867 0.6982 0.046 Uiso 1 1 calc R
H12E H 0.5018 0.7049 0.6246 0.046 Uiso 1 1 calc R
H12F H 0.3501 0.7659 0.6072 0.046 Uiso 1 1 calc R
C13B C 0.359(2) 0.8217(15) 0.7224(14) 0.072(9) Uiso 1 1 d .
H13D H 0.3192 0.7732 0.7700 0.087 Uiso 1 1 calc R
H13E H 0.2823 0.8589 0.6847 0.087 Uiso 1 1 calc R
H13F H 0.3982 0.8541 0.7428 0.087 Uiso 1 1 calc R
C14B C 0.887(3) 0.7090(16) 0.8893(15) 0.087(10) Uiso 1 1 d .
H14D H 0.8635 0.6626 0.9445 0.105 Uiso 1 1 calc R
H14E H 0.8548 0.7640 0.8891 0.105 Uiso 1 1 calc R
H14F H 0.9919 0.7025 0.8769 0.105 Uiso 1 1 calc R
C15B C 0.959(3) 0.5743(16) 0.8054(15) 0.053(8) Uiso 1 1 d .
C16B C 0.919(3) 0.5141(15) 0.8944(14) 0.073(9) Uiso 1 1 d .
H16D H 0.9928 0.4635 0.9148 0.087 Uiso 1 1 calc R
H16E H 0.8257 0.4969 0.8978 0.087 Uiso 1 1 calc R
H16F H 0.9132 0.5425 0.9290 0.087 Uiso 1 1 calc R
C17B C 1.103(2) 0.6059(15) 0.8074(14) 0.069(9) Uiso 1 1 d .
H17D H 1.1799 0.5571 0.8280 0.083 Uiso 1 1 calc R
H17E H 1.0862 0.6319 0.8447 0.083 Uiso 1 1 calc R
H17F H 1.1313 0.6482 0.7507 0.083 Uiso 1 1 calc R
C18B C 0.972(2) 0.5431(14) 0.7407(13) 0.052(8) Uiso 1 1 d .
H18D H 1.0441 0.4920 0.7566 0.062 Uiso 1 1 calc R
H18E H 1.0004 0.5880 0.6857 0.062 Uiso 1 1 calc R
H18F H 0.8782 0.5291 0.7382 0.062 Uiso 1 1 calc R
C19B C 0.546(2) 0.9797(14) 0.6530(14) 0.045(7) Uiso 1 1 d .
H19B H 0.4786 0.9570 0.6993 0.054 Uiso 1 1 calc R
C20B C 0.599(2) 1.0516(14) 0.6335(14) 0.045(8) Uiso 1 1 d .
H20B H 0.5609 1.0828 0.6633 0.054 Uiso 1 1 calc R
C21B C 0.712(2) 1.0824(15) 0.5683(14) 0.047(8) Uiso 1 1 d .
H21B H 0.7482 1.1317 0.5591 0.057 Uiso 1 1 calc R
C22B C 0.770(2) 1.0450(14) 0.5186(14) 0.036(7) Uiso 1 1 d .
H22B H 0.8437 1.0668 0.4760 0.044 Uiso 1 1 calc R
C23B C 0.849(2) 0.9304(14) 0.4252(14) 0.036(7) Uiso 1 1 d .
H23B H 0.9037 0.9765 0.4006 0.043 Uiso 1 1 calc R
C24B C 0.863(2) 0.8755(14) 0.3916(14) 0.043(7) Uiso 1 1 d .
H24B H 0.9323 0.8824 0.3463 0.052 Uiso 1 1 calc R
C25B C 0.776(3) 0.8081(16) 0.4226(15) 0.069(9) Uiso 1 1 d .
H25B H 0.7825 0.7726 0.3970 0.083 Uiso 1 1 calc R
C26B C 0.680(2) 0.7974(14) 0.4949(13) 0.032(7) Uiso 1 1 d .
H26B H 0.6276 0.7502 0.5204 0.039 Uiso 1 1 calc R
C1 C 0.545(7) 0.590(4) 0.521(4) 0.063(12) Uiso 0.408(15) 1 d P
H1 H 0.5741 0.5508 0.5759 0.076 Uiso 0.408(15) 1 calc PR
C2 C 0.391(7) 0.730(4) 0.381(4) 0.063(12) Uiso 0.408(15) 1 d P
H2 H 0.3623 0.7835 0.3349 0.076 Uiso 0.408(15) 1 calc PR
C3 C 0.293(7) 0.685(4) 0.450(4) 0.063(12) Uiso 0.408(15) 1 d P
H3 H 0.1903 0.6907 0.4540 0.076 Uiso 0.408(15) 1 calc PR
C4 C 0.633(7) 0.612(4) 0.455(4) 0.063(12) Uiso 0.408(15) 1 d P
H4 H 0.7302 0.5897 0.4487 0.076 Uiso 0.408(15) 1 calc PR
C5 C 0.531(6) 0.689(4) 0.387(4) 0.063(12) Uiso 0.408(15) 1 d P
H5 H 0.5823 0.7130 0.3336 0.076 Uiso 0.408(15) 1 calc PR
C6 C 0.380(7) 0.637(4) 0.502(4) 0.063(12) Uiso 0.408(15) 1 d P
H6 H 0.3284 0.6194 0.5549 0.076 Uiso 0.408(15) 1 calc PR

loop_
_atom_site_aniso_label
_atom_site_aniso_U_11
_atom_site_aniso_U_22
_atom_site_aniso_U_33
_atom_site_aniso_U_23
_atom_site_aniso_U_13
_atom_site_aniso_U_12
Zr1A 0.0111(16) 0.050(2) 0.074(2) -0.0231(18) 0.0055(15) -0.0112(15)
Cl1A 0.022(4) 0.082(6) 0.082(6) -0.030(5) -0.008(4) -0.014(4)
Cl2A 0.026(4) 0.064(6) 0.092(6) -0.045(5) 0.023(4) -0.011(4)
Zr1B 0.0074(16) 0.064(2) 0.052(2) -0.0114(17) 0.0009(14) -0.0182(15)
Cl1B 0.030(4) 0.076(6) 0.058(5) -0.023(4) -0.004(4) -0.032(4)
Cl2B 0.009(4) 0.086(6) 0.066(5) -0.026(5) 0.000(4) -0.008(4)

loop_
_atom_type_symbol
_atom_type_description
_atom_type_scat_dispersion_real
_atom_type_scat_dispersion_imag
_atom_type_scat_source
Zr Zr -2.9673 0.5597 'International Tables Vol C Tables 4.2.6.8 and 6.1.1.4'
Cl Cl 0.1484 0.1585 'International Tables Vol C Tables 4.2.6.8 and 6.1.1.4'
C C 0.0033 0.0016 'International Tables Vol C Tables 4.2.6.8 and 6.1.1.4'
H H 0.0000 0.0000 'International Tables Vol C Tables 4.2.6.8 and 6.1.1.4'

loop_
_geom_angle_atom_site_label_1
_geom_angle_atom_site_label_2
_geom_angle_atom_site_label_3
_geom_angle
Cp1A Zr1A Cp2A 121.0
Cp1A Zr1A Cl1A 108.5
Cp1A Zr1A Cl2A 110.7
Cp2A Zr1A Cl1A 109.9
Cp2A Zr1A Cl2A 107.6
Pln1A . Pln2A 107.9
Cl2A Zr1A C1A 127.1(7)
Cl2A Zr1A Cl1A 97.7(2)
C1A Zr1A Cl1A 122.7(7)
Cl2A Zr1A C6A 124.7(6)
C1A Zr1A C6A 60.3(9)
Cl1A Zr1A C6A 124.2(6)
Cl2A Zr1A C5A 93.2(7)
C1A Zr1A C5A 34.0(7)
Cl1A Zr1A C5A 137.6(6)
C6A Zr1A C5A 79.5(8)
Cl2A Zr1A C7A 134.0(5)
C1A Zr1A C7A 82.3(8)
Cl1A Zr1A C7A 90.7(5)
C6A Zr1A C7A 34.2(6)
C5A Zr1A C7A 110.4(8)
Cl2A Zr1A C2A 136.9(7)
C1A Zr1A C2A 34.1(7)
Cl1A Zr1A C2A 89.1(6)
C6A Zr1A C2A 82.9(8)
C5A Zr1A C2A 56.8(9)
C7A Zr1A C2A 88.0(8)
Cl2A Zr1A C10A 90.1(5)
C1A Zr1A C10A 84.5(8)
Cl1A Zr1A C10A 134.5(6)
C6A Zr1A C10A 35.2(6)
C5A Zr1A C10A 86.0(8)
C7A Zr1A C10A 54.6(8)
C2A Zr1A C10A 114.7(8)
Cl2A Zr1A C4A 85.0(5)
C1A Zr1A C4A 54.2(8)
Cl1A Zr1A C4A 105.6(6)
C6A Zr1A C4A 111.9(8)
C5A Zr1A C4A 34.7(7)
C7A Zr1A C4A 135.8(7)
C2A Zr1A C4A 52.4(8)
C10A Zr1A C4A 119.7(7)
Cl2A Zr1A C3A 105.3(7)
C1A Zr1A C3A 53.8(9)
Cl1A Zr1A C3A 84.0(7)
C6A Zr1A C3A 112.6(8)
C5A Zr1A C3A 53.6(9)
C7A Zr1A C3A 120.5(8)
C2A Zr1A C3A 32.9(7)
C10A Zr1A C3A 136.7(8)
C4A Zr1A C3A 27.8(6)
Cl2A Zr1A C9A 81.7(5)
C1A Zr1A C9A 113.0(8)
Cl1A Zr1A C9A 106.4(5)
C6A Zr1A C9A 54.9(7)
C5A Zr1A C9A 115.7(8)
C7A Zr1A C9A 52.7(7)
C2A Zr1A C9A 136.8(8)
C10A Zr1A C9A 30.5(5)
C4A Zr1A C9A 146.6(8)
C3A Zr1A C9A 166.8(8)
Cl2A Zr1A C8A 103.9(5)
C1A Zr1A C8A 112.1(8)
Cl1A Zr1A C8A 84.2(5)
C6A Zr1A C8A 54.2(7)
C5A Zr1A C8A 132.4(7)
C7A Zr1A C8A 32.0(5)
C2A Zr1A C8A 119.1(8)
C10A Zr1A C8A 50.6(7)
C4A Zr1A C8A 166.0(6)
C3A Zr1A C8A 149.7(8)
C9A Zr1A C8A 29.6(5)
C5A C1A C2A 110(3)
C5A C1A C11A 118(2)
C2A C1A C11A 128(3)
C5A C1A Zr1A 74.3(15)
C2A C1A Zr1A 76.7(15)
C11A C1A Zr1A 98.3(15)
C1A C2A C3A 103(3)
C1A C2A Zr1A 69.1(14)
C3A C2A Zr1A 76.5(15)
C1A C2A H2A 128.5
C3A C2A H2A 128.5
Zr1A C2A H2A 118.3
C4A C3A C2A 113(3)
C4A C3A C14A 139(3)
C2A C3A C14A 108(3)
C4A C3A Zr1A 75.5(17)
C2A C3A Zr1A 70.5(15)
C14A C3A Zr1A 126.5(19)
C3A C4A C15A 122(2)
C3A C4A C5A 111(2)
C15A C4A C5A 126(2)
C3A C4A Zr1A 76.6(17)
C15A C4A Zr1A 131.7(15)
C5A C4A Zr1A 67.7(13)
C1A C5A C4A 102(2)
C1A C5A Zr1A 71.7(16)
C4A C5A Zr1A 77.5(14)
C1A C5A H5A 128.9
C4A C5A H5A 128.9
Zr1A C5A H5A 114.9
C7A C6A C10A 103(2)
C7A C6A C11A 126(2)
C10A C6A C11A 128(2)
C7A C6A Zr1A 75.3(13)
C10A C6A Zr1A 76.2(12)
C11A C6A Zr1A 98.4(14)
C8A C7A C6A 108(2)
C8A C7A C19A 117(2)
C6A C7A C19A 135(2)
C8A C7A Zr1A 80.4(12)
C6A C7A Zr1A 70.5(12)
C19A C7A Zr1A 116.2(14)
C9A C8A C22A 133(2)
C9A C8A C7A 110(2)
C22A C8A C7A 117(2)
C9A C8A Zr1A 73.0(12)
C22A C8A Zr1A 120.8(13)
C7A C8A Zr1A 67.6(11)
C8A C9A C10A 111(2)
C8A C9A C23A 131(2)
C10A C9A C23A 118(2)
C8A C9A Zr1A 77.4(12)
C10A C9A Zr1A 71.8(12)
C23A C9A Zr1A 123.8(14)
C9A C10A C26A 121(2)
C9A C10A C6A 109(2)
C26A C10A C6A 130(2)
C9A C10A Zr1A 77.6(13)
C26A C10A Zr1A 115.5(13)
C6A C10A Zr1A 68.6(11)
C12A C11A C13A 108(2)
C12A C11A C6A 114.3(19)
C13A C11A C6A 113.9(19)
C12A C11A C1A 110(2)
C13A C11A C1A 107.3(19)
C6A C11A C1A 103.0(19)
C11A C12A H12A 109.5
C11A C12A H12B 109.5
H12A C12A H12B 109.5
C11A C12A H12C 109.5
H12A C12A H12C 109.5
H12B C12A H12C 109.5
C11A C13A H13A 109.5
C11A C13A H13B 109.5
H13A C13A H13B 109.5
C11A C13A H13C 109.5
H13A C13A H13C 109.5
H13B C13A H13C 109.5
C3A C14A H14A 109.5
C3A C14A H14B 109.5
H14A C14A H14B 109.5
C3A C14A H14C 109.5
H14A C14A H14C 109.5
H14B C14A H14C 109.5
C4A C15A C18A 110(2)
C4A C15A C16A 107(2)
C18A C15A C16A 108(2)
C4A C15A C17A 112(2)
C18A C15A C17A 113(2)
C16A C15A C17A 106(2)
C15A C16A H16A 109.5
C15A C16A H16B 109.5
H16A C16A H16B 109.5
C15A C16A H16C 109.5
H16A C16A H16C 109.5
H16B C16A H16C 109.5
C15A C17A H17A 109.5
C15A C17A H17B 109.5
H17A C17A H17B 109.5
C15A C17A H17C 109.5
H17A C17A H17C 109.5
H17B C17A H17C 109.5
C15A C18A H18A 109.5
C15A C18A H18B 109.5
H18A C18A H18B 109.5
C15A C18A H18C 109.5
H18A C18A H18C 109.5
H18B C18A H18C 109.5
C20A C19A C7A 121(2)
C20A C19A H19A 119.5
C7A C19A H19A 119.5
C19A C20A C21A 121(3)
C19A C20A H20A 119.3
C21A C20A H20A 119.3
C22A C21A C20A 119(2)
C22A C21A H21A 120.4
C20A C21A H21A 120.4
C21A C22A C8A 124(2)
C21A C22A H22A 118.1
C8A C22A H22A 118.1
C24A C23A C9A 122(2)
C24A C23A H23A 118.8
C9A C23A H23A 118.8
C23A C24A C25A 120(2)
C23A C24A H24A 119.8
C25A C24A H24A 119.8
C26A C25A C24A 117(2)
C26A C25A H25A 121.4
C24A C25A H25A 121.4
C25A C26A C10A 121(2)
C25A C26A H26A 119.5
C10A C26A H26A 119.5
Cp1B Zr1B Cp2B 119.6
Cp1B Zr1B Cl1B 107.8
Cp1B Zr1B Cl2B 111.7
Cp2B Zr1B Cl1B 109.0
Cp2B Zr1B Cl2B 108.9
Pln1B . Pln2B 106.2
C1B Zr1B Cl2B 125.1(6)
C1B Zr1B C6B 58.2(8)
Cl2B Zr1B C6B 126.3(5)
C1B Zr1B Cl1B 124.7(6)
Cl2B Zr1B Cl1B 97.5(2)
C6B Zr1B Cl1B 124.5(5)
C1B Zr1B C2B 35.7(7)
Cl2B Zr1B C2B 142.8(6)
C6B Zr1B C2B 75.9(8)
Cl1B Zr1B C2B 89.0(6)
C1B Zr1B C10B 82.7(8)
Cl2B Zr1B C10B 90.9(5)
C6B Zr1B C10B 36.2(6)
Cl1B Zr1B C10B 135.0(5)
C2B Zr1B C10B 110.0(8)
C1B Zr1B C5B 33.3(6)
Cl2B Zr1B C5B 92.2(6)
C6B Zr1B C5B 79.9(7)
Cl1B Zr1B C5B 136.3(6)
C2B Zr1B C5B 60.0(8)
C10B Zr1B C5B 87.0(8)
C1B Zr1B C7B 82.3(8)
Cl2B Zr1B C7B 134.8(5)
C6B Zr1B C7B 34.1(6)
Cl1B Zr1B C7B 91.4(5)
C2B Zr1B C7B 81.2(8)
C10B Zr1B C7B 54.2(7)
C5B Zr1B C7B 111.1(7)
C1B Zr1B C9B 112.6(7)
Cl2B Zr1B C9B 82.1(5)
C6B Zr1B C9B 57.1(7)
Cl1B Zr1B C9B 106.0(5)
C2B Zr1B C9B 131.2(7)
C10B Zr1B C9B 31.6(5)
C5B Zr1B C9B 117.5(7)
C7B Zr1B C9B 52.9(7)
C1B Zr1B C3B 55.7(9)
Cl2B Zr1B C3B 107.6(7)
C6B Zr1B C3B 110.6(8)
Cl1B Zr1B C3B 80.7(7)
C2B Zr1B C3B 37.3(7)
C10B Zr1B C3B 138.0(8)
C5B Zr1B C3B 55.8(9)
C7B Zr1B C3B 117.6(9)
C9B Zr1B C3B 167.7(8)
C1B Zr1B C8B 112.2(7)
Cl2B Zr1B C8B 105.1(5)
C6B Zr1B C8B 55.8(7)
Cl1B Zr1B C8B 83.6(5)
C2B Zr1B C8B 112.0(7)
C10B Zr1B C8B 51.7(7)
C5B Zr1B C8B 134.4(7)
C7B Zr1B C8B 32.0(5)
C9B Zr1B C8B 30.3(5)
C3B Zr1B C8B 145.1(9)
C1B Zr1B C4B 53.3(8)
Cl2B Zr1B C4B 86.8(5)
C6B Zr1B C4B 110.4(7)
Cl1B Zr1B C4B 103.5(5)
C2B Zr1B C4B 56.2(8)
C10B Zr1B C4B 121.1(7)
C5B Zr1B C4B 34.5(6)
C7B Zr1B C4B 133.9(7)
C9B Zr1B C4B 149.6(7)
C3B Zr1B C4B 29.1(7)
C8B Zr1B C4B 165.4(6)
C5B C1B C2B 118(2)
C5B C1B C11B 125(2)
C2B C1B C11B 114(2)
C5B C1B Zr1B 78.7(14)
C2B C1B Zr1B 74.0(13)
C11B C1B Zr1B 100.7(13)
C1B C2B C3B 98(2)
C1B C2B Zr1B 70.4(13)
C3B C2B Zr1B 77.2(14)
C1B C2B H2B 130.9
C3B C2B H2B 130.9
Zr1B C2B H2B 115.2
C4B C3B C14B 131(3)
C4B C3B C2B 109(3)
C14B C3B C2B 119(3)
C4B C3B Zr1B 77.2(17)
C14B C3B Zr1B 127.8(18)
C2B C3B Zr1B 65.5(13)
C3B C4B C5B 114(3)
C3B C4B C15B 127(2)
C5B C4B C15B 119(2)
C3B C4B Zr1B 73.7(17)
C5B C4B Zr1B 68.3(12)
C15B C4B Zr1B 131.9(15)
C1B C5B C4B 100(2)
C1B C5B Zr1B 67.9(13)
C4B C5B Zr1B 77.2(13)
C1B C5B H5B 129.8
C4B C5B H5B 129.8
Zr1B C5B H5B 117.8
C7B C6B C11B 131(2)
C7B C6B C10B 100.6(19)
C11B C6B C10B 127.7(19)
C7B C6B Zr1B 77.7(12)
C11B C6B Zr1B 103.0(13)
C10B C6B Zr1B 75.4(11)
C19B C7B C8B 118(2)
C19B C7B C6B 131(2)
C8B C7B C6B 110(2)
C19B C7B Zr1B 116.6(15)
C8B C7B Zr1B 77.8(12)
C6B C7B Zr1B 68.2(11)
C9B C8B C22B 128(2)
C9B C8B C7B 109(2)
C22B C8B C7B 123(2)
C9B C8B Zr1B 71.5(12)
C22B C8B Zr1B 122.8(14)
C7B C8B Zr1B 70.2(11)
C8B C9B C10B 110(2)
C8B C9B C23B 129(2)
C10B C9B C23B 120(2)
C8B C9B Zr1B 78.2(12)
C10B C9B Zr1B 72.4(12)
C23B C9B Zr1B 125.6(13)
C9B C10B C26B 118(2)
C9B C10B C6B 109(2)
C26B C10B C6B 133(2)
C9B C10B Zr1B 76.0(12)
C26B C10B Zr1B 117.1(14)
C6B C10B Zr1B 68.4(11)
C6B C11B C12B 116.5(18)
C6B C11B C13B 113.5(19)
C12B C11B C13B 109.8(19)
C6B C11B C1B 98.1(17)
C12B C11B C1B 107.6(18)
C13B C11B C1B 110.5(19)
C11B C12B H12D 109.5
C11B C12B H12E 109.5
H12D C12B H12E 109.5
C11B C12B H12F 109.5
H12D C12B H12F 109.5
H12E C12B H12F 109.5
C11B C13B H13D 109.5
C11B C13B H13E 109.5
H13D C13B H13E 109.5
C11B C13B H13F 109.5
H13D C13B H13F 109.5
H13E C13B H13F 109.5
C3B C14B H14D 109.5
C3B C14B H14E 109.5
H14D C14B H14E 109.5
C3B C14B H14F 109.5
H14D C14B H14F 109.5
H14E C14B H14F 109.5
C16B C15B C18B 118(2)
C16B C15B C4B 103.1(19)
C18B C15B C4B 110(2)
C16B C15B C17B 106(2)
C18B C15B C17B 112.3(19)
C4B C15B C17B 107.1(19)
C15B C16B H16D 109.5
C15B C16B H16E 109.5
H16D C16B H16E 109.5
C15B C16B H16F 109.5
H16D C16B H16F 109.5
H16E C16B H16F 109.5
C15B C17B H17D 109.5
C15B C17B H17E 109.5
H17D C17B H17E 109.5
C15B C17B H17F 109.5
H17D C17B H17F 109.5
H17E C17B H17F 109.5
C15B C18B H18D 109.5
C15B C18B H18E 109.5
H18D C18B H18E 109.5
C15B C18B H18F 109.5
H18D C18B H18F 109.5
H18E C18B H18F 109.5
C20B C19B C7B 118(2)
C20B C19B H19B 121.0
C7B C19B H19B 121.0
C19B C20B C21B 121(2)
C19B C20B H20B 119.3
C21B C20B H20B 119.3
C22B C21B C20B 124(2)
C22B C21B H21B 117.8
C20B C21B H21B 117.8
C21B C22B C8B 115(2)
C21B C22B H22B 122.5
C8B C22B H22B 122.5
C24B C23B C9B 121(2)
C24B C23B H23B 119.7
C9B C23B H23B 119.7
C23B C24B C25B 122(2)
C23B C24B H24B 118.8
C25B C24B H24B 118.8
C24B C25B C26B 116(2)
C24B C25B H25B 121.9
C26B C25B H25B 121.9
C10B C26B C25B 123(2)
C10B C26B H26B 118.6
C25B C26B H26B 118.6
C4 C1 C6 114(6)
C4 C1 H1 123.1
C6 C1 H1 123.1
C1 C4 C5 100(6)
C1 C4 H4 129.8
C5 C4 H4 129.8
C2 C5 C4 140(6)
C2 C5 H5 110.2
C4 C5 H5 110.2
C5 C2 C3 115(6)
C5 C2 C6 80(5)
C3 C2 C6 37(3)
C5 C2 H2 122.5
C3 C2 H2 122.5
C6 C2 H2 154.6
C6 C3 C2 99(6)
C6 C3 H3 130.6
C2 C3 H3 130.6
C3 C6 C1 148(7)
C3 C6 C2 45(4)
C1 C6 C2 105(4)
C3 C6 H6 105.9
C1 C6 H6 105.9
C2 C6 H6 145.9

loop_
_geom_bond_atom_site_label_1
_geom_bond_atom_site_label_2
_geom_bond_distance
Zr1A Cp1A 2.203
Zr1A Cp2A 2.254
Zr1A Pln1A 2.190
Zr1A Pln2A 2.237
Zr1A Cl2A 2.413(7)
Zr1A C1A 2.41(3)
Zr1A Cl1A 2.416(7)
Zr1A C6A 2.44(2)
Zr1A C5A 2.45(3)
Zr1A C7A 2.51(2)
Zr1A C2A 2.51(2)
Zr1A C10A 2.55(2)
Zr1A C4A 2.58(2)
Zr1A C3A 2.59(3)
Zr1A C9A 2.62(2)
Zr1A C8A 2.67(2)
C1A C5A 1.42(3)
C1A C2A 1.45(3)
C1A C11A 1.58(3)
C2A C3A 1.45(3)
C2A H2A 0.9300
C3A C4A 1.24(3)
C3A C14A 1.58(3)
C4A C15A 1.47(3)
C4A C5A 1.51(3)
C5A H5A 0.9300
C6A C7A 1.46(3)
C6A C10A 1.51(3)
C6A C11A 1.54(3)
C7A C8A 1.44(2)
C7A C19A 1.47(3)
C8A C9A 1.35(2)
C8A C22A 1.41(2)
C9A C10A 1.36(2)
C9A C23A 1.40(2)
C10A C26A 1.43(2)
C11A C12A 1.51(3)
C11A C13A 1.52(2)
C12A H12A 0.9600
C12A H12B 0.9600
C12A H12C 0.9600
C13A H13A 0.9600
C13A H13B 0.9600
C13A H13C 0.9600
C14A H14A 0.9600
C14A H14B 0.9600
C14A H14C 0.9600
C15A C18A 1.48(3)
C15A C16A 1.49(3)
C15A C17A 1.61(4)
C16A H16A 0.9600
C16A H16B 0.9600
C16A H16C 0.9600
C17A H17A 0.9600
C17A H17B 0.9600
C17A H17C 0.9600
C18A H18A 0.9600
C18A H18B 0.9600
C18A H18C 0.9600
C19A C20A 1.29(3)
C19A H19A 0.9300
C20A C21A 1.44(3)
C20A H20A 0.9300
C21A C22A 1.31(2)
C21A H21A 0.9300
C22A H22A 0.9300
C23A C24A 1.36(2)
C23A H23A 0.9300
C24A C25A 1.44(3)
C24A H24A 0.9300
C25A C26A 1.37(2)
C25A H25A 0.9300
C26A H26A 0.9300
Zr1B Cp1B 2.191
Zr1B Cp2B 2.226
Zr1B Pln1B 2.170
Zr1B Pln2B 2.213
Zr1B C1B 2.39(2)
Zr1B Cl2B 2.407(6)
Zr1B C6B 2.42(2)
Zr1B Cl1B 2.428(7)
Zr1B C2B 2.44(2)
Zr1B C10B 2.52(2)
Zr1B C5B 2.53(2)
Zr1B C7B 2.55(2)
Zr1B C9B 2.562(19)
Zr1B C3B 2.61(3)
Zr1B C8B 2.64(2)
Zr1B C4B 2.65(2)
C1B C5B 1.41(3)
C1B C2B 1.48(3)
C1B C11B 1.60(3)
C2B C3B 1.62(3)
C2B H2B 0.9300
C3B C4B 1.32(3)
C3B C14B 1.60(3)
C4B C5B 1.54(3)
C4B C15B 1.54(3)
C5B H5B 0.9300
C6B C7B 1.46(3)
C6B C11B 1.49(2)
C6B C10B 1.54(3)
C7B C19B 1.43(3)
C7B C8B 1.43(2)
C8B C9B 1.36(2)
C8B C22B 1.39(2)
C9B C10B 1.39(2)
C9B C23B 1.43(2)
C10B C26B 1.41(3)
C11B C12B 1.50(3)
C11B C13B 1.51(3)
C12B H12D 0.9600
C12B H12E 0.9600
C12B H12F 0.9600
C13B H13D 0.9600
C13B H13E 0.9600
C13B H13F 0.9600
C14B H14D 0.9600
C14B H14E 0.9600
C14B H14F 0.9600
C15B C16B 1.47(3)
C15B C18B 1.49(3)
C15B C17B 1.56(3)
C16B H16D 0.9600
C16B H16E 0.9600
C16B H16F 0.9600
C17B H17D 0.9600
C17B H17E 0.9600
C17B H17F 0.9600
C18B H18D 0.9600
C18B H18E 0.9600
C18B H18F 0.9600
C19B C20B 1.32(2)
C19B H19B 0.9300
C20B C21B 1.42(2)
C20B H20B 0.9300
C21B C22B 1.34(2)
C21B H21B 0.9300
C22B H22B 0.9300
C23B C24B 1.35(2)
C23B H23B 0.9300
C24B C25B 1.41(3)
C24B H24B 0.9300
C25B C26B 1.42(3)
C25B H25B 0.9300
C26B H26B 0.9300
C1 C4 1.27(6)
C1 C6 1.59(7)
C1 H1 0.9300
C4 C5 1.57(7)
C4 H4 0.9300
C5 C2 1.34(7)
C5 H5 0.9300
C2 C3 1.42(7)
C2 C6 1.99(9)
C2 H2 0.9300
C3 C6 1.20(7)
C3 H3 0.9300
C6 H6 0.9300
